data_4076046
loop_
_publ_author_name
'Bruce, Michael I.'
'Low, Paul J.'
'Hartl, Franti\<sek'
'Humphrey, Paul A.'
'de Montigny, Fr\'ed\'eric'
'Jevric, Martyn'
'Lapinte, Claude'
'Perkins, Gary J.'
'Roberts, Rachel L.'
'Skelton, Brian W.'
'White, Allan H.'

_publ_section_title
;
 Syntheses, Structures, Some Reactions, and Electrochemical Oxidation of
 Ferrocenylethynyl Complexes of Iron, Ruthenium, and Osmium
;
_journal_issue 22
_journal_name_full Organometallics
_journal_page_first 5241
_journal_paper_doi 10.1021/om050483l
_journal_volume 24
_journal_year 2005
_chemical_formula_moiety 'C88 H92 Fe1 P4 Ru2, 2(C24 H20 B)'
_chemical_formula_sum 'C136 H132 B2 Fe P4 Ru2'
_chemical_formula_weight 2170.06
_space_group_IT_number 14
_symmetry_cell_setting monoclinic
_symmetry_space_group_name_Hall '-P 2yn'
_symmetry_space_group_name_H-M 'P 1 21/n 1'
_cell_angle_alpha 90.00000
_cell_angle_beta 99.199(3)
_cell_angle_gamma 90.00000
_cell_formula_units_Z 2
_cell_length_a 16.267(2)
_cell_length_b 18.328(3)
_cell_length_c 18.488(3)
_cell_measurement_reflns_used 7193
_cell_measurement_temperature 150(2)
_cell_measurement_theta_max 28.87
_cell_measurement_theta_min 2.22
_cell_volume 5441.2(14)
_computing_cell_refinement 'Siemens SAINT (Siemens, 1995)'
_computing_data_collection 'Siemens SMART (Siemens, 1995)'
_computing_data_reduction 'xtal ADDREF SORTRF'
_computing_molecular_graphics xtal
_computing_publication_material 'xtal BONDLA CIFIO'
_computing_structure_refinement 'xtal CRYLSQ'
_computing_structure_solution xtal
_diffrn_ambient_temperature 150(2)
_diffrn_measured_fraction_theta_full 1.0
_diffrn_measured_fraction_theta_max 1.0
_diffrn_measurement_device_type
;
Bruker SMART CCD diffractometer
;
_diffrn_measurement_method '\w scans'
_diffrn_radiation_detector 'CCD area detector'
_diffrn_radiation_monochromator graphite
_diffrn_radiation_source 'sealed tube'
_diffrn_radiation_type 'Mo K\a'
_diffrn_radiation_wavelength .71073
_diffrn_reflns_av_R_equivalents .079
_diffrn_reflns_av_sigmaI/netI .091
_diffrn_reflns_limit_h_max 19
_diffrn_reflns_limit_h_min -19
_diffrn_reflns_limit_k_max 21
_diffrn_reflns_limit_k_min -21
_diffrn_reflns_limit_l_max 21
_diffrn_reflns_limit_l_min -21
_diffrn_reflns_number 50761
_diffrn_reflns_theta_full 25.02
_diffrn_reflns_theta_max 25.02
_diffrn_reflns_theta_min 1.55
_diffrn_standards_decay_% 0
_diffrn_standards_number 0
_exptl_absorpt_coefficient_mu .517
_exptl_absorpt_correction_T_max 1
_exptl_absorpt_correction_T_min .87
_exptl_absorpt_correction_type multi-scan
_exptl_absorpt_process_details
;
 SADABS; Sheldrick, 1996
;
_exptl_crystal_colour brown
_exptl_crystal_density_diffrn 1.324
_exptl_crystal_density_method 'not measured'
_exptl_crystal_description bar
_exptl_crystal_F_000 2264
_exptl_crystal_size_max .16
_exptl_crystal_size_mid .08
_exptl_crystal_size_min .06
_refine_diff_density_max .718
_refine_diff_density_min -.571
_refine_ls_extinction_method none
_refine_ls_goodness_of_fit_all 1.021
_refine_ls_goodness_of_fit_ref 1.055
_refine_ls_hydrogen_treatment noref
_refine_ls_matrix_type full
_refine_ls_number_constraints 0
_refine_ls_number_parameters 655
_refine_ls_number_reflns 7044
_refine_ls_number_restraints 0
_refine_ls_R_factor_all .082
_refine_ls_R_factor_gt .051
_refine_ls_shift/su_max .002
_refine_ls_shift/su_mean .00007
_refine_ls_structure_factor_coef F
_refine_ls_weighting_scheme calc
_refine_ls_wR_factor_all .074
_refine_ls_wR_factor_ref .065
_reflns_d_resolution_high .84
_reflns_d_resolution_low 13.108
_reflns_Friedel_coverage 0
_reflns_limit_h_max 19
_reflns_limit_h_min 0
_reflns_limit_k_max 21
_reflns_limit_k_min 0
_reflns_limit_l_max 21
_reflns_limit_l_min -21
_reflns_number_gt 7044
_reflns_number_total 9526
_reflns_threshold_expression 'F    > 4.00 sig(F   )'
_cod_data_source_file om050483lsi20050611_121017.cif
_cod_data_source_block bry046
_cod_original_sg_symbol_Hall -p_2yn
_cod_original_sg_symbol_H-M P_1_21/n_1
_cod_original_formula_sum 'C136 H132 B2 Fe1 P4 Ru2'
_cod_database_code 4076046

loop_
_symmetry_equiv_pos_as_xyz
+x,+y,+z
1/2-x,1/2+y,1/2-z
-x,-y,-z
1/2+x,1/2-y,1/2+z

loop_
_atom_site_label
_atom_site_fract_x
_atom_site_fract_y
_atom_site_fract_z
_atom_site_U_iso_or_equiv
_atom_site_adp_type
_atom_site_occupancy
Ru .46275(2) .714789(18) .717269(19) .01525(18) Uani 1.00000
Fe .50000 .50000 .50000 .0293(5) Uani 1.00000
P1 .33491(7) .76842(6) .72341(6) .0172(5) Uani 1.00000
C111 .2803(3) .8089(2) .6389(2) .021(2) Uani 1.00000
C112 .3208(3) .8220(2) .5793(3) .026(2) Uani 1.00000
C113 .2804(4) .8589(3) .5182(3) .037(3) Uani 1.00000
C114 .2006(4) .8837(3) .5171(3) .041(3) Uani 1.00000
C115 .1591(3) .8702(3) .5744(3) .036(3) Uani 1.00000
C116 .1988(3) .8332(3) .6361(2) .026(2) Uani 1.00000
C121 .3298(3) .8449(2) .7866(2) .020(2) Uani 1.00000
C122 .3417(3) .9167(2) .7632(2) .023(2) Uani 1.00000
C123 .3458(3) .9741(3) .8116(3) .032(3) Uani 1.00000
C124 .3356(3) .9624(3) .8836(3) .037(3) Uani 1.00000
C125 .3212(3) .8931(3) .9069(3) .035(3) Uani 1.00000
C126 .3191(3) .8341(3) .8594(3) .028(2) Uani 1.00000
C10 .2617(3) .7007(2) .7511(3) .024(2) Uani 1.00000
C20 .2958(3) .6235(2) .7500(2) .020(2) Uani 1.00000
P2 .40900(7) .62408(6) .78174(6) .0167(5) Uani 1.00000
C211 .4395(3) .5297(2) .7720(2) .019(2) Uani 1.00000
C212 .5209(3) .5083(3) .8028(2) .024(2) Uani 1.00000
C213 .5470(3) .4372(3) .7969(3) .029(3) Uani 1.00000
C214 .4926(3) .3856(2) .7607(3) .027(2) Uani 1.00000
C215 .4128(3) .4053(2) .7299(2) .024(2) Uani 1.00000
C216 .3864(3) .4770(2) .7356(2) .023(2) Uani 1.00000
C221 .4200(3) .6331(2) .8807(2) .018(2) Uani 1.00000
C222 .4423(3) .6997(2) .9138(3) .025(2) Uani 1.00000
C223 .4465(3) .7095(3) .9889(3) .031(3) Uani 1.00000
C224 .4291(3) .6523(3) 1.0316(2) .031(3) Uani 1.00000
C225 .4076(3) .5848(3) 1.0004(3) .031(3) Uani 1.00000
C226 .4023(3) .5747(2) .9251(2) .024(2) Uani 1.00000
C1 .4209(3) .6552(2) .6386(2) .018(2) Uani 1.00000
C2 .3940(3) .6113(2) .5824(2) .024(2) Uani 1.00000
C3 .3219(4) .6360(3) .5252(3) .050(3) Uani 1.00000
C101 .5619(3) .7667(2) .6597(3) .024(2) Uani 1.00000
C1011 .5596(3) .7737(3) .5789(3) .034(3) Uani 1.00000
C102 .5365(3) .8201(2) .7067(3) .024(2) Uani 1.00000
C1021 .5137(3) .8973(3) .6853(3) .031(3) Uani 1.00000
C103 .5574(3) .7959(3) .7817(3) .025(2) Uani 1.00000
C1031 .5566(3) .8423(3) .8471(3) .032(3) Uani 1.00000
C104 .5958(3) .7258(2) .7791(3) .025(2) Uani 1.00000
C1041 .6389(3) .6857(3) .8451(3) .034(3) Uani 1.00000
C105 .5987(3) .7073(2) .7044(3) .025(2) Uani 1.00000
C1051 .6450(3) .6450(3) .6784(3) .039(3) Uani 1.00000
C201 .4262(3) .5371(2) .5745(2) .026(2) Uani 1.00000
C202 .5008(3) .5060(3) .6108(3) .031(3) Uani 1.00000
C203 .5056(4) .4318(3) .5883(3) .042(3) Uani 1.00000
C204 .4337(4) .4174(3) .5377(3) .043(3) Uani 1.00000
C205 .3845(3) .4813(3) .5274(3) .035(3) Uani 1.00000
B1 .5451(3) .1410(3) .7091(3) .024(3) Uani 1.00000
C11 .6074(3) .2125(2) .7242(3) .024(2) Uani 1.00000
C12 .6430(3) .2363(3) .7942(3) .029(3) Uani 1.00000
C13 .7009(3) .2923(3) .8063(3) .033(3) Uani 1.00000
C14 .7280(3) .3270(3) .7483(3) .036(3) Uani 1.00000
C15 .6941(3) .3060(3) .6779(3) .037(3) Uani 1.00000
C16 .6357(3) .2495(3) .6662(3) .030(3) Uani 1.00000
C21 .5235(3) .1151(3) .7888(3) .027(2) Uani 1.00000
C22 .5604(3) .0569(3) .8313(3) .036(3) Uani 1.00000
C23 .5462(4) .0449(3) .9035(3) .050(3) Uani 1.00000
C24 .4924(4) .0887(3) .9326(3) .049(3) Uani 1.00000
C25 .4517(3) .1461(3) .8926(3) .037(3) Uani 1.00000
C26 .4679(3) .1579(3) .8221(3) .029(3) Uani 1.00000
C31 .5980(3) .0808(2) .6690(3) .024(2) Uani 1.00000
C32 .6764(3) .0565(3) .7034(3) .035(3) Uani 1.00000
C33 .7242(3) .0072(3) .6706(4) .042(3) Uani 1.00000
C34 .6966(3) -.0194(3) .6023(3) .041(3) Uani 1.00000
C35 .6208(3) .0044(3) .5654(3) .035(3) Uani 1.00000
C36 .5738(3) .0538(3) .5981(3) .029(3) Uani 1.00000
C41 .4566(3) .1579(2) .6565(2) .020(2) Uani 1.00000
C42 .3991(3) .0999(2) .6406(2) .024(2) Uani 1.00000
C43 .3228(3) .1082(3) .5960(3) .028(3) Uani 1.00000
C44 .2987(3) .1764(3) .5670(3) .031(3) Uani 1.00000
C45 .3514(3) .2346(3) .5827(3) .027(2) Uani 1.00000
C46 .4294(3) .2256(2) .6272(2) .025(2) Uani 1.00000
H112 .37695 .80443 .58066 .03200 Uiso 1.00000
H113 .30953 .86659 .47639 .04300 Uiso 1.00000
H114 .17411 .91080 .47456 .05100 Uiso 1.00000
H115 .10190 .88721 .57256 .04500 Uiso 1.00000
H116 .17028 .82369 .67677 .03200 Uiso 1.00000
H122 .34755 .92591 .71272 .03000 Uiso 1.00000
H123 .35634 1.02313 .79553 .03900 Uiso 1.00000
H124 .33848 1.00312 .91755 .04600 Uiso 1.00000
H125 .31264 .88479 .95718 .04500 Uiso 1.00000
H126 .30776 .78568 .87640 .03700 Uiso 1.00000
H10a .25176 .71143 .79988 .02900 Uiso 1.00000
H10b .20951 .70350 .71889 .02900 Uiso 1.00000
H20a .28501 .60435 .70099 .02300 Uiso 1.00000
H20b .26971 .59190 .78076 .02300 Uiso 1.00000
H212 .55827 .54463 .82822 .03200 Uiso 1.00000
H213 .60365 .42322 .81768 .03400 Uiso 1.00000
H214 .51081 .33571 .75698 .03400 Uiso 1.00000
H215 .37494 .36950 .70474 .03200 Uiso 1.00000
H216 .33081 .49127 .71345 .02900 Uiso 1.00000
H222 .45588 .73978 .88407 .03200 Uiso 1.00000
H223 .46075 .75701 1.01022 .03900 Uiso 1.00000
H224 .43207 .65856 1.08395 .03800 Uiso 1.00000
H225 .39646 .54444 1.03089 .03900 Uiso 1.00000
H226 .38575 .52765 .90334 .03100 Uiso 1.00000
H1011a .50812 .75389 .55332 .05300 Uiso 1.00000
H1011b .60438 .74730 .56394 .05300 Uiso 1.00000
H1011c .56315 .82352 .56545 .05300 Uiso 1.00000
H1021a .47519 .89845 .64062 .04600 Uiso 1.00000
H1021b .56214 .92436 .67890 .04600 Uiso 1.00000
H1021c .48849 .92068 .72275 .04600 Uiso 1.00000
H1031a .50360 .86473 .84500 .04800 Uiso 1.00000
H1031b .59811 .87954 .84896 .04800 Uiso 1.00000
H1031c .56791 .81351 .89083 .04800 Uiso 1.00000
H1041a .65172 .63652 .83307 .05200 Uiso 1.00000
H1041b .60576 .68434 .88317 .05200 Uiso 1.00000
H1041c .69067 .70865 .86356 .05200 Uiso 1.00000
H1051a .70080 .66117 .67925 .05900 Uiso 1.00000
H1051b .62044 .63656 .62828 .05900 Uiso 1.00000
H1051c .64410 .60344 .70897 .05900 Uiso 1.00000
H202 .54336 .53115 .64677 .03900 Uiso 1.00000
H203 .55150 .39805 .60492 .05300 Uiso 1.00000
H204 .42061 .37072 .51469 .05300 Uiso 1.00000
H205 .33150 .48741 .49352 .04200 Uiso 1.00000
H12 .62655 .21224 .83643 .03800 Uiso 1.00000
H13 .72223 .30760 .85600 .04300 Uiso 1.00000
H14 .76964 .36470 .75599 .04600 Uiso 1.00000
H15 .70989 .33084 .63532 .04500 Uiso 1.00000
H16 .61362 .23536 .61635 .03700 Uiso 1.00000
H22 .59831 .02499 .81061 .04500 Uiso 1.00000
H23 .57573 .00560 .93141 .05900 Uiso 1.00000
H24 .48185 .07908 .98196 .06200 Uiso 1.00000
H25 .41301 .17700 .91332 .04700 Uiso 1.00000
H26 .43990 .19832 .79392 .03600 Uiso 1.00000
H32 .69927 .07636 .75155 .04500 Uiso 1.00000
H33 .77659 -.00994 .69839 .05300 Uiso 1.00000
H34 .72928 -.05402 .57897 .05000 Uiso 1.00000
H35 .60045 -.01378 .51673 .04400 Uiso 1.00000
H36 .52080 .07065 .57008 .03500 Uiso 1.00000
H42 .41391 .05253 .66221 .03000 Uiso 1.00000
H43 .28689 .06634 .58489 .03300 Uiso 1.00000
H44 .24511 .18241 .53671 .03600 Uiso 1.00000
H45 .33468 .28138 .56259 .03600 Uiso 1.00000
H46 .46496 .26767 .63711 .03000 Uiso 1.00000
H3a .33329 .62478 .47695 .07400 Uiso 1.00000
H3b .31332 .68680 .52856 .07400 Uiso 1.00000
H3c .27166 .61093 .53183 .07400 Uiso 1.00000

loop_
_atom_site_aniso_label
_atom_site_aniso_U_11
_atom_site_aniso_U_22
_atom_site_aniso_U_33
_atom_site_aniso_U_12
_atom_site_aniso_U_13
_atom_site_aniso_U_23
Ru .0144(2) .0139(2) .0183(2) .00027(14) .00549(14) .00136(15)
Fe .0474(7) .0185(5) .0284(6) -.0015(4) .0253(5) -.0006(4)
P1 .0171(6) .0164(6) .0187(6) .0020(4) .0047(5) .0001(4)
C111 .020(2) .020(2) .022(2) -.0012(19) .004(2) -.0025(19)
C112 .030(3) .022(3) .027(3) .002(2) .006(2) .001(2)
C113 .058(4) .026(3) .024(3) -.000(3) .003(3) .004(2)
C114 .059(4) .025(3) .031(3) .003(3) -.015(3) .006(2)
C115 .029(3) .032(3) .041(3) .008(2) -.010(2) -.003(2)
C116 .028(3) .025(3) .024(3) .003(2) .001(2) -.000(2)
C121 .015(2) .024(2) .020(2) .0008(18) .0028(18) -.0004(19)
C122 .021(2) .023(2) .023(2) .006(2) .002(2) .001(2)
C123 .024(3) .026(3) .046(3) .001(2) .004(2) -.004(2)
C124 .034(3) .038(3) .040(3) .001(2) .008(2) -.020(3)
C125 .032(3) .043(3) .030(3) -.001(2) .009(2) -.012(2)
C126 .026(3) .032(3) .025(3) -.002(2) .005(2) -.007(2)
C10 .017(2) .024(3) .032(3) -.003(2) .010(2) .001(2)
C20 .020(2) .020(2) .020(2) -.0054(19) .0064(19) -.0057(19)
P2 .0169(6) .0162(6) .0175(6) -.0005(5) .0046(5) .0010(5)
C211 .022(2) .019(2) .018(2) .0013(19) .0065(19) .0042(18)
C212 .024(3) .026(3) .021(2) -.003(2) .005(2) .002(2)
C213 .025(3) .030(3) .033(3) .005(2) .009(2) .007(2)
C214 .037(3) .019(2) .029(3) .003(2) .015(2) .000(2)
C215 .030(3) .020(2) .026(3) -.004(2) .011(2) -.002(2)
C216 .024(2) .018(2) .029(3) -.001(2) .011(2) .003(2)
C221 .014(2) .017(2) .023(2) .0020(18) .0045(18) .0007(18)
C222 .025(3) .025(3) .025(3) -.005(2) .003(2) -.001(2)
C223 .034(3) .032(3) .026(3) -.005(2) .002(2) -.007(2)
C224 .031(3) .046(3) .016(2) .004(2) .001(2) -.001(2)
C225 .039(3) .033(3) .024(3) .005(2) .009(2) .010(2)
C226 .028(3) .026(3) .020(2) .001(2) .004(2) .002(2)
C1 .020(2) .015(2) .021(2) .0059(18) .0092(19) .0030(18)
C2 .026(3) .026(3) .020(2) -.004(2) .011(2) -.004(2)
C3 .055(4) .051(4) .039(3) .019(3) -.008(3) -.015(3)
C101 .018(2) .021(2) .037(3) -.0010(19) .012(2) .004(2)
C1011 .040(3) .033(3) .035(3) -.003(2) .024(2) .003(2)
C102 .019(2) .020(2) .034(3) -.0066(19) .010(2) .002(2)
C1021 .028(3) .024(3) .042(3) .003(2) .012(2) .005(2)
C103 .017(2) .028(3) .031(3) -.008(2) .003(2) .004(2)
C1031 .032(3) .031(3) .034(3) -.010(2) .009(2) -.003(2)
C104 .013(2) .022(2) .037(3) -.0030(19) -.002(2) .004(2)
C1041 .024(3) .029(3) .047(3) -.002(2) -.003(2) .009(2)
C105 .017(2) .019(2) .041(3) -.001(2) .009(2) .002(2)
C1051 .030(3) .026(3) .067(4) .000(2) .023(3) .007(3)
C201 .036(3) .023(3) .022(2) -.004(2) .017(2) -.001(2)
C202 .039(3) .027(3) .033(3) .001(2) .020(2) .006(2)
C203 .068(4) .025(3) .041(3) .010(3) .037(3) .015(3)
C204 .073(4) .019(3) .047(4) -.010(3) .042(3) -.001(2)
C205 .042(3) .033(3) .035(3) -.010(2) .022(2) -.006(2)
B1 .022(3) .018(3) .031(3) .001(2) .003(2) -.001(2)
C11 .018(2) .017(2) .036(3) .0041(19) .001(2) -.005(2)
C12 .026(3) .022(3) .039(3) .005(2) .002(2) -.004(2)
C13 .026(3) .023(3) .048(3) .008(2) -.004(2) -.012(2)
C14 .020(3) .026(3) .062(4) -.002(2) .007(3) -.007(3)
C15 .027(3) .026(3) .059(4) .001(2) .016(3) .008(3)
C16 .020(2) .029(3) .040(3) .000(2) .008(2) -.005(2)
C21 .025(3) .025(3) .030(3) -.011(2) -.000(2) -.001(2)
C22 .046(3) .030(3) .030(3) -.002(2) -.002(2) .001(2)
C23 .078(5) .035(3) .034(3) -.017(3) .000(3) .006(3)
C24 .063(4) .058(4) .023(3) -.029(3) .000(3) -.002(3)
C25 .038(3) .046(3) .028(3) -.015(3) .006(2) -.012(3)
C26 .024(3) .032(3) .028(3) -.003(2) -.001(2) -.004(2)
C31 .017(2) .019(2) .036(3) -.0053(19) .006(2) .005(2)
C32 .022(3) .024(3) .058(4) -.001(2) .003(2) -.005(2)
C33 .022(3) .027(3) .077(4) .003(2) .007(3) .000(3)
C34 .039(3) .023(3) .067(4) -.004(2) .030(3) -.005(3)
C35 .040(3) .027(3) .042(3) -.004(2) .019(3) -.002(2)
C36 .027(3) .028(3) .033(3) -.003(2) .010(2) .002(2)
C41 .022(2) .021(2) .020(2) .0017(19) .010(2) -.0038(19)
C42 .020(2) .025(3) .026(3) .001(2) .006(2) -.003(2)
C43 .022(3) .035(3) .030(3) -.006(2) .011(2) -.014(2)
C44 .017(2) .050(3) .025(3) .005(2) .005(2) -.000(2)
C45 .025(3) .035(3) .024(3) .007(2) .008(2) .007(2)
C46 .023(2) .028(3) .024(3) -.001(2) .008(2) -.000(2)

loop_
_atom_type_symbol
_atom_type_oxidation_number
_atom_type_number_in_cell
_atom_type_scat_dispersion_real
_atom_type_scat_dispersion_imag
_atom_type_scat_source
C 0 272 .002 .002 'Int Tables Vol IV Tables 2.2B and 2.3.1'
H 0 264 0 0 'Int Tables Vol IV Tables 2.2B and 2.3.1'
B 0 4 0 .001 'Int Tables Vol IV Tables 2.2B and 2.3.1'
Fe 0 2 .301 .845 'Int Tables Vol IV Tables 2.2B and 2.3.1'
P 0 8 .09 .095 'Int Tables Vol IV Tables 2.2B and 2.3.1'
Ru 0 4 -1.42 .836 'Int Tables Vol IV Tables 2.2B and 2.3.1'

loop_
_geom_angle_atom_site_label_1
_geom_angle_atom_site_label_2
_geom_angle_atom_site_label_3
_geom_angle_site_symmetry_1
_geom_angle_site_symmetry_3
_geom_angle
P1 Ru P2 . . 82.11(4)
P1 Ru C1 . . 93.92(13)
P1 Ru C101 . . 123.61(11)
P1 Ru C102 . . 97.62(12)
P1 Ru C103 . . 103.25(12)
P1 Ru C104 . . 136.20(12)
P1 Ru C105 . . 158.20(12)
P2 Ru C1 . . 81.87(14)
P2 Ru C101 . . 154.26(11)
P2 Ru C102 . . 154.02(12)
P2 Ru C103 . . 118.18(12)
P2 Ru C104 . . 102.27(12)
P2 Ru C105 . . 117.99(12)
C1 Ru C101 . . 94.47(18)
C1 Ru C102 . . 123.93(18)
C1 Ru C103 . . 154.91(18)
C1 Ru C104 . . 129.88(18)
C1 Ru C105 . . 97.11(18)
C101 Ru C102 . . 36.01(17)
C101 Ru C103 . . 60.81(17)
C101 Ru C104 . . 60.84(17)
C101 Ru C105 . . 36.87(16)
C102 Ru C103 . . 36.37(16)
C102 Ru C104 . . 60.23(15)
C102 Ru C105 . . 60.66(16)
C103 Ru C104 . . 36.16(16)
C103 Ru C105 . . 61.00(16)
C104 Ru C105 . . 36.58(18)
C201 Fe C202 . . 39.91(18)
C201 Fe C203 . . 68.2(2)
C201 Fe C204 . . 68.0(2)
C201 Fe C205 . . 40.78(19)
C201 Fe C201 . '3 666' 180.0000
C201 Fe C202 . '3 666' 140.09(18)
C201 Fe C203 . '3 666' 111.8(2)
C201 Fe C204 . '3 666' 112.0(2)
C201 Fe C205 . '3 666' 139.22(19)
C202 Fe C203 . . 40.8(2)
C202 Fe C204 . . 67.6(2)
C202 Fe C205 . . 67.8(2)
C202 Fe C201 . '3 666' 140.09(18)
C202 Fe C202 . '3 666' 180.0000
C202 Fe C203 . '3 666' 139.2(2)
C202 Fe C204 . '3 666' 112.4(2)
C202 Fe C205 . '3 666' 112.2(2)
C203 Fe C204 . . 40.0(2)
C203 Fe C205 . . 68.1(2)
C203 Fe C201 . '3 666' 111.8(2)
C203 Fe C202 . '3 666' 139.2(2)
C203 Fe C203 . '3 666' 180.0000
C203 Fe C204 . '3 666' 140.0(2)
C203 Fe C205 . '3 666' 111.9(2)
C204 Fe C205 . . 40.4(2)
C204 Fe C201 . '3 666' 112.0(2)
C204 Fe C202 . '3 666' 112.4(2)
C204 Fe C203 . '3 666' 140.0(2)
C204 Fe C204 . '3 666' 180.0000
C204 Fe C205 . '3 666' 139.6(2)
C205 Fe C201 . '3 666' 139.22(19)
C205 Fe C202 . '3 666' 112.2(2)
C205 Fe C203 . '3 666' 111.9(2)
C205 Fe C204 . '3 666' 139.6(2)
C205 Fe C205 . '3 666' 180.0000
C201 Fe C202 '3 666' '3 666' 39.91(18)
C201 Fe C203 '3 666' '3 666' 68.2(2)
C201 Fe C204 '3 666' '3 666' 68.0(2)
C201 Fe C205 '3 666' '3 666' 40.78(19)
C202 Fe C203 '3 666' '3 666' 40.8(2)
C202 Fe C204 '3 666' '3 666' 67.6(2)
C202 Fe C205 '3 666' '3 666' 67.8(2)
C203 Fe C204 '3 666' '3 666' 40.0(2)
C203 Fe C205 '3 666' '3 666' 68.1(2)
C204 Fe C205 '3 666' '3 666' 40.4(2)
Ru P1 C111 . . 116.58(16)
Ru P1 C121 . . 119.15(14)
Ru P1 C10 . . 110.60(15)
C111 P1 C121 . . 99.7(2)
C111 P1 C10 . . 105.2(2)
C121 P1 C10 . . 103.8(2)
P1 C111 C112 . . 121.3(3)
P1 C111 C116 . . 119.5(4)
C112 C111 C116 . . 119.0(4)
C111 C112 C113 . . 120.3(5)
C111 C112 H112 . . 119.2
C113 C112 H112 . . 120.5
C112 C113 C114 . . 119.8(5)
C112 C113 H113 . . 119.1
C114 C113 H113 . . 121.1
C113 C114 C115 . . 120.7(5)
C113 C114 H114 . . 118.5
C115 C114 H114 . . 120.7
C114 C115 C116 . . 120.0(5)
C114 C115 H115 . . 120.0
C116 C115 H115 . . 119.9
C111 C116 C115 . . 120.1(5)
C111 C116 H116 . . 119.3
C115 C116 H116 . . 120.6
P1 C121 C122 . . 119.7(3)
P1 C121 C126 . . 122.0(3)
C122 C121 C126 . . 118.3(4)
C121 C122 C123 . . 120.5(4)
C121 C122 H122 . . 119.9
C123 C122 H122 . . 119.5
C122 C123 C124 . . 120.5(5)
C122 C123 H123 . . 120.1
C124 C123 H123 . . 119.4
C123 C124 C125 . . 119.9(5)
C123 C124 H124 . . 120.1
C125 C124 H124 . . 120.0
C124 C125 C126 . . 120.6(5)
C124 C125 H125 . . 120.2
C126 C125 H125 . . 119.3
C121 C126 C125 . . 120.2(4)
C121 C126 H126 . . 120.1
C125 C126 H126 . . 119.6
P1 C10 C20 . . 111.6(3)
P1 C10 H10a . . 109.6
P1 C10 H10b . . 109.8
C20 C10 H10a . . 108.6
C20 C10 H10b . . 109.2
H10a C10 H10b . . 107.9
C10 C20 P2 . . 109.8(3)
C10 C20 H20a . . 109.9
C10 C20 H20b . . 111.0
P2 C20 H20a . . 108.9
P2 C20 H20b . . 109.3
H20a C20 H20b . . 107.9
Ru P2 C20 . . 106.45(15)
Ru P2 C211 . . 120.33(16)
Ru P2 C221 . . 118.16(14)
C20 P2 C211 . . 103.8(2)
C20 P2 C221 . . 104.7(2)
C211 P2 C221 . . 101.7(2)
P2 C211 C212 . . 118.5(3)
P2 C211 C216 . . 123.3(3)
C212 C211 C216 . . 118.1(4)
C211 C212 C213 . . 120.7(4)
C211 C212 H212 . . 118.7
C213 C212 H212 . . 120.6
C212 C213 C214 . . 120.0(4)
C212 C213 H213 . . 120.0
C214 C213 H213 . . 120.0
C213 C214 C215 . . 120.3(4)
C213 C214 H214 . . 119.9
C215 C214 H214 . . 119.8
C214 C215 C216 . . 119.9(4)
C214 C215 H215 . . 120.4
C216 C215 H215 . . 119.7
C211 C216 C215 . . 121.0(4)
C211 C216 H216 . . 118.8
C215 C216 H216 . . 120.2
P2 C221 C222 . . 120.1(3)
P2 C221 C226 . . 121.5(3)
C222 C221 C226 . . 118.4(4)
C221 C222 C223 . . 121.5(4)
C221 C222 H222 . . 119.1
C223 C222 H222 . . 119.4
C222 C223 C224 . . 119.7(4)
C222 C223 H223 . . 119.6
C224 C223 H223 . . 120.7
C223 C224 C225 . . 120.3(4)
C223 C224 H224 . . 120.3
C225 C224 H224 . . 119.3
C224 C225 C226 . . 120.3(5)
C224 C225 H225 . . 120.0
C226 C225 H225 . . 119.6
C221 C226 C225 . . 119.8(4)
C221 C226 H226 . . 120.2
C225 C226 H226 . . 120.1
Ru C1 C2 . . 177.7(4)
C1 C2 C3 . . 119.0(4)
C1 C2 C201 . . 123.9(4)
C3 C2 C201 . . 117.0(4)
C2 C3 H3a . . 109.9
C2 C3 H3b . . 110.7
C2 C3 H3c . . 110.2
H3a C3 H3b . . 109.0
H3a C3 H3c . . 108.0
H3b C3 H3c . . 109.0
Ru C101 C1011 . . 126.6(3)
Ru C101 C102 . . 72.8(3)
Ru C101 C105 . . 71.1(3)
C1011 C101 C102 . . 126.2(4)
C1011 C101 C105 . . 125.6(4)
C102 C101 C105 . . 107.8(4)
C101 C1011 H1011a . . 109.8
C101 C1011 H1011b . . 110.4
C101 C1011 H1011c . . 110.6
H1011a C1011 H1011b . . 108.1
H1011a C1011 H1011c . . 108.6
H1011b C1011 H1011c . . 109.3
Ru C102 C101 . . 71.2(3)
Ru C102 C1021 . . 134.8(3)
Ru C102 C103 . . 72.9(3)
C101 C102 C1021 . . 125.2(4)
C101 C102 C103 . . 109.3(4)
C1021 C102 C103 . . 123.6(4)
C102 C1021 H1021a . . 110.5
C102 C1021 H1021b . . 110.4
C102 C1021 H1021c . . 110.4
H1021a C1021 H1021b . . 108.7
H1021a C1021 H1021c . . 108.5
H1021b C1021 H1021c . . 108.3
Ru C103 C102 . . 70.7(2)
Ru C103 C1031 . . 133.9(3)
Ru C103 C104 . . 70.5(2)
C102 C103 C1031 . . 125.3(4)
C102 C103 C104 . . 106.3(4)
C1031 C103 C104 . . 127.1(4)
C103 C1031 H1031a . . 110.0
C103 C1031 H1031b . . 109.8
C103 C1031 H1031c . . 110.4
H1031a C1031 H1031b . . 108.8
H1031a C1031 H1031c . . 108.9
H1031b C1031 H1031c . . 108.9
Ru C104 C103 . . 73.3(2)
Ru C104 C1041 . . 130.1(3)
Ru C104 C105 . . 70.8(2)
C103 C104 C1041 . . 124.2(4)
C103 C104 C105 . . 109.0(4)
C1041 C104 C105 . . 125.9(4)
C104 C1041 H1041a . . 111.3
C104 C1041 H1041b . . 111.6
C104 C1041 H1041c . . 110.2
H1041a C1041 H1041b . . 108.5
H1041a C1041 H1041c . . 106.5
H1041b C1041 H1041c . . 108.5
Ru C105 C101 . . 72.0(3)
Ru C105 C104 . . 72.6(3)
Ru C105 C1051 . . 129.3(3)
C101 C105 C104 . . 107.6(4)
C101 C105 C1051 . . 125.4(5)
C104 C105 C1051 . . 126.1(4)
C105 C1051 H1051a . . 106.7
C105 C1051 H1051b . . 106.3
C105 C1051 H1051c . . 111.4
H1051a C1051 H1051b . . 108.4
H1051a C1051 H1051c . . 110.2
H1051b C1051 H1051c . . 113.6
Fe C201 C2 . . 128.3(3)
Fe C201 C202 . . 68.9(3)
Fe C201 C205 . . 68.6(3)
C2 C201 C202 . . 128.2(4)
C2 C201 C205 . . 125.0(4)
C202 C201 C205 . . 106.8(4)
Fe C202 C201 . . 71.2(3)
Fe C202 C203 . . 69.5(3)
Fe C202 H202 . . 125.9
C201 C202 C203 . . 109.2(4)
C201 C202 H202 . . 125.9
C203 C202 H202 . . 124.9
Fe C203 C202 . . 69.7(3)
Fe C203 C204 . . 69.9(3)
Fe C203 H203 . . 124.8
C202 C203 C204 . . 107.2(5)
C202 C203 H203 . . 125.7
C204 C203 H203 . . 127.1
Fe C204 C203 . . 70.0(3)
Fe C204 C205 . . 70.0(3)
Fe C204 H204 . . 126.7
C203 C204 C205 . . 109.1(4)
C203 C204 H204 . . 124.3
C205 C204 H204 . . 126.5
Fe C205 C201 . . 70.7(3)
Fe C205 C204 . . 69.5(3)
Fe C205 H205 . . 124.4
C201 C205 C204 . . 107.7(4)
C201 C205 H205 . . 125.7
C204 C205 H205 . . 126.6
C11 B1 C21 . . 107.0(4)
C11 B1 C31 . . 104.9(4)
C11 B1 C41 . . 114.2(4)
C21 B1 C31 . . 114.3(4)
C21 B1 C41 . . 107.1(4)
C31 B1 C41 . . 109.5(4)
B1 C11 C12 . . 123.7(4)
B1 C11 C16 . . 121.3(4)
C12 C11 C16 . . 114.8(4)
C11 C12 C13 . . 123.2(5)
C11 C12 H12 . . 118.5
C13 C12 H12 . . 118.3
C12 C13 C14 . . 120.7(5)
C12 C13 H13 . . 119.8
C14 C13 H13 . . 119.5
C13 C14 C15 . . 118.3(5)
C13 C14 H14 . . 121.5
C15 C14 H14 . . 120.2
C14 C15 C16 . . 120.7(5)
C14 C15 H15 . . 120.7
C16 C15 H15 . . 118.6
C11 C16 C15 . . 122.3(5)
C11 C16 H16 . . 118.6
C15 C16 H16 . . 119.0
B1 C21 C22 . . 126.1(4)
B1 C21 C26 . . 118.4(4)
C22 C21 C26 . . 115.3(5)
C21 C22 C23 . . 121.9(5)
C21 C22 H22 . . 118.6
C23 C22 H22 . . 119.4
C22 C23 C24 . . 119.8(5)
C22 C23 H23 . . 118.6
C24 C23 H23 . . 121.6
C23 C24 C25 . . 121.2(5)
C23 C24 H24 . . 119.0
C25 C24 H24 . . 119.8
C24 C25 C26 . . 118.2(5)
C24 C25 H25 . . 121.0
C26 C25 H25 . . 120.8
C21 C26 C25 . . 123.6(4)
C21 C26 H26 . . 117.8
C25 C26 H26 . . 118.5
B1 C31 C32 . . 120.7(4)
B1 C31 C36 . . 124.7(4)
C32 C31 C36 . . 114.4(4)
C31 C32 C33 . . 122.6(5)
C31 C32 H32 . . 118.8
C33 C32 H32 . . 118.6
C32 C33 C34 . . 120.8(5)
C32 C33 H33 . . 118.9
C34 C33 H33 . . 120.2
C33 C34 C35 . . 118.8(5)
C33 C34 H34 . . 121.6
C35 C34 H34 . . 119.6
C34 C35 C36 . . 120.1(5)
C34 C35 H35 . . 119.8
C36 C35 H35 . . 120.0
C31 C36 C35 . . 123.2(4)
C31 C36 H36 . . 118.4
C35 C36 H36 . . 118.4
B1 C41 C42 . . 118.1(4)
B1 C41 C46 . . 126.3(4)
C42 C41 C46 . . 115.5(4)
C41 C42 C43 . . 122.7(4)
C41 C42 H42 . . 118.3
C43 C42 H42 . . 119.0
C42 C43 C44 . . 119.9(4)
C42 C43 H43 . . 119.6
C44 C43 H43 . . 120.5
C43 C44 C45 . . 119.3(4)
C43 C44 H44 . . 119.9
C45 C44 H44 . . 120.8
C44 C45 C46 . . 120.5(4)
C44 C45 H45 . . 119.0
C46 C45 H45 . . 120.5
C41 C46 C45 . . 122.0(4)
C41 C46 H46 . . 119.7
C45 C46 H46 . . 118.3

loop_
_geom_bond_atom_site_label_1
_geom_bond_atom_site_label_2
_geom_bond_site_symmetry_2
_geom_bond_distance
Ru P1 . 2.3192(12)
Ru P2 . 2.2984(12)
Ru C1 . 1.859(4)
Ru C101 . 2.277(5)
Ru C102 . 2.298(5)
Ru C103 . 2.327(4)
Ru C104 . 2.290(4)
Ru C105 . 2.265(5)
Fe C201 . 2.080(5)
Fe C202 . 2.049(5)
Fe C203 . 2.046(5)
Fe C204 . 2.045(6)
Fe C205 . 2.052(6)
Fe C201 '3 666' 2.080(5)
Fe C202 '3 666' 2.049(5)
Fe C203 '3 666' 2.046(5)
Fe C204 '3 666' 2.045(6)
Fe C205 '3 666' 2.052(6)
P1 C111 . 1.827(4)
P1 C121 . 1.836(5)
P1 C10 . 1.848(5)
C111 C112 . 1.393(7)
C111 C116 . 1.391(6)
C112 C113 . 1.389(7)
C112 H112 . .964
C113 C114 . 1.373(8)
C113 H113 . .979
C114 C115 . 1.367(8)
C114 H114 . .970
C115 C116 . 1.394(7)
C115 H115 . .976
C116 H116 . .961
C121 C122 . 1.409(6)
C121 C126 . 1.398(7)
C122 C123 . 1.375(7)
C122 H122 . .967
C123 C124 . 1.384(8)
C123 H123 . .971
C124 C125 . 1.373(8)
C124 H124 . .972
C125 C126 . 1.391(7)
C125 H125 . .973
C126 H126 . .969
C10 C20 . 1.522(6)
C10 H10a . .961
C10 H10b . .958
C20 P2 . 1.842(4)
C20 H20a . .962
C20 H20b . .956
P2 C211 . 1.816(4)
P2 C221 . 1.818(4)
C211 C212 . 1.411(6)
C211 C216 . 1.395(6)
C212 C213 . 1.381(7)
C212 H212 . .971
C213 C214 . 1.392(6)
C213 H213 . .975
C214 C215 . 1.379(6)
C214 H214 . .966
C215 C216 . 1.393(6)
C215 H215 . .967
C216 H216 . .966
C221 C222 . 1.387(6)
C221 C226 . 1.406(6)
C222 C223 . 1.389(7)
C222 H222 . .965
C223 C224 . 1.369(7)
C223 H223 . .969
C224 C225 . 1.387(7)
C224 H224 . .968
C225 C226 . 1.393(7)
C225 H225 . .964
C226 H226 . .972
C1 C2 . 1.331(6)
C2 C3 . 1.518(7)
C2 C201 . 1.474(7)
C3 H3a . .961
C3 H3b . .944
C3 H3c . .963
C101 C1011 . 1.494(7)
C101 C102 . 1.414(7)
C101 C105 . 1.437(6)
C1011 H1011a . .964
C1011 H1011b . .953
C1011 H1011c . .950
C102 C1021 . 1.499(7)
C102 C103 . 1.444(6)
C1021 H1021a . .954
C1021 H1021b . .955
C1021 H1021c . .960
C103 C1031 . 1.480(7)
C103 C104 . 1.433(6)
C1031 H1031a . .950
C1031 H1031b . .957
C1031 H1031c . .957
C104 C1041 . 1.499(7)
C104 C105 . 1.430(7)
C1041 H1041a . .959
C1041 H1041b . .953
C1041 H1041c . .955
C105 C1051 . 1.490(7)
C1051 H1051a . .952
C1051 H1051b . .961
C1051 H1051c . .951
C201 C202 . 1.409(7)
C201 C205 . 1.440(7)
C202 C203 . 1.429(7)
C202 H202 . .993
C203 C204 . 1.401(8)
C203 H203 . .980
C204 C205 . 1.416(7)
C204 H204 . .963
C205 H205 . .987
B1 C11 . 1.653(7)
B1 C21 . 1.641(8)
B1 C31 . 1.648(7)
B1 C41 . 1.634(6)
C11 C12 . 1.400(7)
C11 C16 . 1.407(7)
C12 C13 . 1.387(7)
C12 H12 . .970
C13 C14 . 1.378(8)
C13 H13 . .971
C14 C15 . 1.385(8)
C14 H14 . .962
C15 C16 . 1.398(7)
C15 H15 . .978
C16 H16 . .969
C21 C22 . 1.402(7)
C21 C26 . 1.410(7)
C22 C23 . 1.408(8)
C22 H22 . .971
C23 C24 . 1.362(9)
C23 H23 . .967
C24 C25 . 1.390(8)
C24 H24 . .971
C25 C26 . 1.388(7)
C25 H25 . .970
C26 H26 . .976
C31 C32 . 1.402(6)
C31 C36 . 1.398(7)
C32 C33 . 1.392(8)
C32 H32 . .979
C33 C34 . 1.361(9)
C33 H33 . .975
C34 C35 . 1.381(7)
C34 H34 . .972
C35 C36 . 1.385(7)
C35 H35 . .967
C36 H36 . .982
C41 C42 . 1.416(6)
C41 C46 . 1.397(6)
C42 C43 . 1.384(6)
C42 H42 . .969
C43 C44 . 1.393(7)
C43 H43 . .966
C44 C45 . 1.370(7)
C44 H44 . .964
C45 C46 . 1.407(6)
C45 H45 . .956
C46 H46 . .963
